data_7710896
loop_
_publ_author_name
'Koneczny, Marvin'
'Erol, Arife B\"usra'
'Mauduit, Marc'
'Eisen, Moris S.'
'Tamm, Matthias'

_publ_section_title
;
 Titanium complexes with unsymmetrically substituted imidazolin-2-iminato
 ligands.
;
_journal_issue 30
_journal_name_full 'Dalton transactions (Cambridge, England : 2003)'
_journal_page_first 11448
_journal_page_last 11456
_journal_paper_doi 10.1039/d2dt01740g
_journal_volume 51
_journal_year 2022
_chemical_formula_moiety 'C30 H39 Cl2 N3 Ti'
_chemical_formula_sum 'C30 H39 Cl2 N3 Ti'
_chemical_formula_weight 560.44
_space_group_crystal_system monoclinic
_space_group_IT_number 14
_space_group_name_Hall '-P 2yn'
_space_group_name_H-M_alt 'P 1 21/n 1'
_atom_sites_solution_hydrogens geom
_atom_sites_solution_primary iterative
_audit_creation_method SHELXL-2018/3
_audit_update_record
;
2022-05-25 deposited with the CCDC.	2022-07-08 downloaded from the CCDC.
;
_cell_angle_alpha 90
_cell_angle_beta 101.575(2)
_cell_angle_gamma 90
_cell_formula_units_Z 4
_cell_length_a 10.3898(2)
_cell_length_b 19.4721(2)
_cell_length_c 13.9922(2)
_cell_measurement_reflns_used 102006
_cell_measurement_temperature 100(2)
_cell_measurement_theta_max 38.5100
_cell_measurement_theta_min 2.2130
_cell_volume 2773.21(8)
_computing_cell_refinement 'CrysAlisPro 1.171.40.21a(Rigaku OD, 2018)'
_computing_data_reduction 'CrysAlisPro 1.171.40.21a(Rigaku OD, 2018)'
_computing_publication_material 'OLEX2 v1.2 (O. V. Dolomanov et al., J. Appl. Cryst., 2009, 42, 339-341)'
_computing_structure_refinement 'SHELXL-2018/3 (G. M. Sheldrick, Acta Cryst. (2008), A64, 112-122)'
_computing_structure_solution 'SHELXT-2014/5 (G. M. Sheldrick, Acta Cryst., 2015, A71, 3-8)'
_diffrn_ambient_temperature 100(2)
_diffrn_measured_fraction_theta_full 0.999
_diffrn_measured_fraction_theta_max 0.959
_diffrn_measurement_device_type 'XtaLAB Synergy, Single source at offset/far, HyPix'
_diffrn_measurement_method '\w scan'
_diffrn_radiation_type MoK\a
_diffrn_radiation_wavelength 0.71073
_diffrn_reflns_av_R_equivalents 0.0306
_diffrn_reflns_av_unetI/netI 0.0140
_diffrn_reflns_Laue_measured_fraction_full 0.999
_diffrn_reflns_Laue_measured_fraction_max 0.959
_diffrn_reflns_limit_h_max 17
_diffrn_reflns_limit_h_min -17
_diffrn_reflns_limit_k_max 33
_diffrn_reflns_limit_k_min -33
_diffrn_reflns_limit_l_max 24
_diffrn_reflns_limit_l_min -24
_diffrn_reflns_number 193977
_diffrn_reflns_point_group_measured_fraction_full 0.999
_diffrn_reflns_point_group_measured_fraction_max 0.959
_diffrn_reflns_theta_full 25.242
_diffrn_reflns_theta_max 38.315
_diffrn_reflns_theta_min 2.240
_diffrn_source 'micro-focus sealed X-ray tube'
_exptl_absorpt_coefficient_mu 0.526
_exptl_absorpt_correction_T_max 1.00000
_exptl_absorpt_correction_T_min 0.89211
_exptl_absorpt_correction_type multi-scan
_exptl_absorpt_process_details
;
CrysAlisPro 1.171.40.21a (Rigaku Oxford Diffraction, 2018)
Empirical absorption correction using spherical harmonics,
 implemented in SCALE3 ABSPACK scaling algorithm.
;
_exptl_crystal_colour orange
_exptl_crystal_density_diffrn 1.342
_exptl_crystal_description 'fragment of trapezoid'
_exptl_crystal_F_000 1184
_exptl_crystal_recrystallization_method 'Re-crystallisation from solvent: dichloromethane/n-hexane'
_exptl_crystal_size_max 0.221
_exptl_crystal_size_mid 0.207
_exptl_crystal_size_min 0.148
_refine_diff_density_max 0.842
_refine_diff_density_min -0.715
_refine_diff_density_rms 0.064
_refine_ls_extinction_method none
_refine_ls_goodness_of_fit_ref 1.070
_refine_ls_hydrogen_treatment constr
_refine_ls_matrix_type full
_refine_ls_number_parameters 329
_refine_ls_number_reflns 14793
_refine_ls_number_restraints 0
_refine_ls_restrained_S_all 1.070
_refine_ls_R_factor_all 0.0358
_refine_ls_R_factor_gt 0.0307
_refine_ls_shift/su_max 0.002
_refine_ls_shift/su_mean 0.000
_refine_ls_structure_factor_coef Fsqd
_refine_ls_weighting_details 'w=1/[\s^2^(Fo^2^)+(0.0425P)^2^+0.8168P] where P=(Fo^2^+2Fc^2^)/3'
_refine_ls_weighting_scheme calc
_refine_ls_wR_factor_gt 0.0836
_refine_ls_wR_factor_ref 0.0856
_reflns_Friedel_coverage 0.000
_reflns_number_gt 13249
_reflns_number_total 14793
_reflns_threshold_expression 'I > 2\s(I)'
_cod_data_source_file d2dt01740g2.cif
_cod_data_source_block mk27mk
_cod_original_cell_volume 2773.21(7)
_cod_original_sg_symbol_H-M 'P 21/n'
_cod_database_code 7710896
_shelx_shelxl_version_number 2018/3
_shelx_space_group_comment
;
The symmetry employed for this shelxl refinement is uniquely defined
by the following loop, which should always be used as a source of
symmetry information in preference to the above space-group names.
They are only intended as comments.
;
_oxdiff_exptl_absorpt_empirical_full_min 0.891
_oxdiff_exptl_absorpt_empirical_full_max 1.223
_oxdiff_exptl_absorpt_empirical_details
;
Empirical correction (ABSPACK) includes:
- Absorption correction using spherical harmonics
- Frame scaling
;

loop_
_space_group_symop_operation_xyz
'x, y, z'
'-x+1/2, y+1/2, -z+1/2'
'-x, -y, -z'
'x-1/2, -y-1/2, z-1/2'

loop_
_atom_site_label
_atom_site_type_symbol
_atom_site_fract_x
_atom_site_fract_y
_atom_site_fract_z
_atom_site_U_iso_or_equiv
_atom_site_adp_type
_atom_site_occupancy
_atom_site_site_symmetry_order
_atom_site_calc_flag
_atom_site_refinement_flags_posn
_atom_site_refinement_flags_adp
_atom_site_refinement_flags_occupancy
_atom_site_disorder_assembly
_atom_site_disorder_group
Ti1 Ti 0.30142(2) 0.27408(2) 0.39040(2) 0.01068(3) Uani 1 1 d . . . . .
Cl1 Cl 0.19913(2) 0.37916(2) 0.35863(2) 0.02843(5) Uani 1 1 d . . . . .
Cl2 Cl 0.41432(2) 0.28585(2) 0.54964(2) 0.02214(4) Uani 1 1 d . . . . .
N1 N 0.43248(5) 0.28004(3) 0.32654(4) 0.01129(8) Uani 1 1 d . . . . .
N2 N 0.59760(5) 0.21632(3) 0.26751(4) 0.01035(8) Uani 1 1 d . . . . .
N3 N 0.61091(5) 0.32857(3) 0.26089(4) 0.01114(8) Uani 1 1 d . . . . .
C1 C 0.53760(6) 0.27588(3) 0.28740(5) 0.00982(9) Uani 1 1 d . . . . .
C2 C 0.70681(7) 0.23171(3) 0.22865(5) 0.01308(10) Uani 1 1 d . . . . .
H2 H 0.764901 0.199650 0.208441 0.016 Uiso 1 1 calc R U . . .
C3 C 0.71515(6) 0.30081(3) 0.22491(5) 0.01347(10) Uani 1 1 d . . . . .
H3 H 0.780824 0.326112 0.201729 0.016 Uiso 1 1 calc R U . . .
C4 C 0.55339(6) 0.14765(3) 0.28029(5) 0.01045(9) Uani 1 1 d . . . . .
C5 C 0.58104(6) 0.11874(3) 0.37412(5) 0.01160(9) Uani 1 1 d . . . . .
C6 C 0.54144(7) 0.05082(4) 0.38291(5) 0.01603(11) Uani 1 1 d . . . . .
H6 H 0.557954 0.029506 0.445251 0.019 Uiso 1 1 calc R U . . .
C7 C 0.47818(8) 0.01388(4) 0.30175(6) 0.01865(12) Uani 1 1 d . . . . .
H7 H 0.452640 -0.032339 0.309231 0.022 Uiso 1 1 calc R U . . .
C8 C 0.45218(8) 0.04399(4) 0.21016(6) 0.01785(12) Uani 1 1 d . . . . .
H8 H 0.408875 0.018181 0.155469 0.021 Uiso 1 1 calc R U . . .
C9 C 0.48892(7) 0.11192(3) 0.19728(5) 0.01340(10) Uani 1 1 d . . . . .
C10 C 0.65722(7) 0.15842(4) 0.46076(5) 0.01345(10) Uani 1 1 d . . . . .
H10 H 0.629858 0.207662 0.452746 0.016 Uiso 1 1 calc R U . . .
C11 C 0.63196(8) 0.13365(5) 0.55901(5) 0.01976(13) Uani 1 1 d . . . . .
H11A H 0.537273 0.133866 0.557597 0.030 Uiso 1 1 calc R U . . .
H11B H 0.676316 0.164291 0.610843 0.030 Uiso 1 1 calc R U . . .
H11C H 0.666090 0.086894 0.571575 0.030 Uiso 1 1 calc R U . . .
C12 C 0.80489(7) 0.15464(4) 0.46074(6) 0.01866(12) Uani 1 1 d . . . . .
H12A H 0.833682 0.106633 0.466733 0.028 Uiso 1 1 calc R U . . .
H12B H 0.853663 0.181099 0.515873 0.028 Uiso 1 1 calc R U . . .
H12C H 0.821547 0.173791 0.399589 0.028 Uiso 1 1 calc R U . . .
C13 C 0.45159(8) 0.14623(4) 0.09782(5) 0.01834(12) Uani 1 1 d . . . . .
H13 H 0.513964 0.185089 0.095953 0.022 Uiso 1 1 calc R U . . .
C14 C 0.31303(10) 0.17620(5) 0.08559(6) 0.02534(16) Uani 1 1 d . . . . .
H14A H 0.250823 0.139405 0.091681 0.038 Uiso 1 1 calc R U . . .
H14B H 0.288115 0.197556 0.021104 0.038 Uiso 1 1 calc R U . . .
H14C H 0.311439 0.210829 0.136169 0.038 Uiso 1 1 calc R U . . .
C15 C 0.46048(9) 0.09774(6) 0.01374(6) 0.02788(18) Uani 1 1 d . . . . .
H15A H 0.548321 0.077208 0.024433 0.042 Uiso 1 1 calc R U . . .
H15B H 0.444286 0.123489 -0.047687 0.042 Uiso 1 1 calc R U . . .
H15C H 0.394531 0.061373 0.010465 0.042 Uiso 1 1 calc R U . . .
C16 C 0.58532(6) 0.40371(3) 0.26974(5) 0.01038(9) Uani 1 1 d . . . . .
C17 C 0.59713(7) 0.42317(3) 0.37737(5) 0.01380(10) Uani 1 1 d . . . . .
H17A H 0.685804 0.411240 0.414444 0.017 Uiso 1 1 calc R U . . .
H17B H 0.531653 0.397275 0.405545 0.017 Uiso 1 1 calc R U . . .
C18 C 0.57333(8) 0.50085(4) 0.38515(6) 0.01712(12) Uani 1 1 d . . . . .
H18 H 0.581172 0.513723 0.455264 0.021 Uiso 1 1 calc R U . . .
C19 C 0.67505(8) 0.54082(4) 0.34195(6) 0.01964(13) Uani 1 1 d . . . . .
H19A H 0.660629 0.590769 0.347865 0.024 Uiso 1 1 calc R U . . .
H19B H 0.764565 0.529775 0.378307 0.024 Uiso 1 1 calc R U . . .
C20 C 0.66241(7) 0.52156(3) 0.23445(6) 0.01584(11) Uani 1 1 d . . . . .
H20 H 0.728961 0.547689 0.206400 0.019 Uiso 1 1 calc R U . . .
C21 C 0.68759(7) 0.44421(3) 0.22696(5) 0.01394(10) Uani 1 1 d . . . . .
H21A H 0.777043 0.432928 0.263213 0.017 Uiso 1 1 calc R U . . .
H21B H 0.681640 0.431287 0.157784 0.017 Uiso 1 1 calc R U . . .
C22 C 0.44751(6) 0.42140(3) 0.21227(5) 0.01284(10) Uani 1 1 d . . . . .
H22A H 0.380805 0.395006 0.238431 0.015 Uiso 1 1 calc R U . . .
H22B H 0.440196 0.408833 0.142829 0.015 Uiso 1 1 calc R U . . .
C23 C 0.43500(8) 0.51862(4) 0.32858(6) 0.01845(12) Uani 1 1 d . . . . .
H23A H 0.418782 0.568445 0.333875 0.022 Uiso 1 1 calc R U . . .
H23B H 0.368616 0.493448 0.356731 0.022 Uiso 1 1 calc R U . . .
C24 C 0.52419(8) 0.53897(4) 0.17729(6) 0.01852(12) Uani 1 1 d . . . . .
H24A H 0.507930 0.588884 0.181204 0.022 Uiso 1 1 calc R U . . .
H24B H 0.516549 0.526512 0.107776 0.022 Uiso 1 1 calc R U . . .
C25 C 0.42271(7) 0.49877(4) 0.22095(6) 0.01610(11) Uani 1 1 d . . . . .
H25 H 0.332373 0.510169 0.184313 0.019 Uiso 1 1 calc R U . . .
C26 C 0.23891(7) 0.16310(4) 0.33230(6) 0.01698(12) Uani 1 1 d . . . . .
H26 H 0.294847 0.137946 0.299057 0.020 Uiso 1 1 calc R U . . .
C27 C 0.24175(7) 0.16136(4) 0.43313(6) 0.01768(12) Uani 1 1 d . . . . .
H27 H 0.301101 0.135568 0.480154 0.021 Uiso 1 1 calc R U . . .
C28 C 0.14008(7) 0.20502(4) 0.45242(6) 0.01818(12) Uani 1 1 d . . . . .
H28 H 0.119113 0.213284 0.514443 0.022 Uiso 1 1 calc R U . . .
C29 C 0.07649(7) 0.23361(4) 0.36362(7) 0.01939(13) Uani 1 1 d . . . . .
H29 H 0.004176 0.264421 0.354872 0.023 Uiso 1 1 calc R U . . .
C30 C 0.13843(8) 0.20874(4) 0.28908(6) 0.01877(12) Uani 1 1 d . . . . .
H30 H 0.116293 0.220662 0.221948 0.023 Uiso 1 1 calc R U . . .

loop_
_atom_site_aniso_label
_atom_site_aniso_U_11
_atom_site_aniso_U_22
_atom_site_aniso_U_33
_atom_site_aniso_U_23
_atom_site_aniso_U_13
_atom_site_aniso_U_12
Ti1 0.00930(5) 0.00956(4) 0.01404(5) -0.00015(3) 0.00444(3) -0.00092(3)
Cl1 0.02243(9) 0.01391(7) 0.05492(14) 0.00998(8) 0.02204(9) 0.00617(6)
Cl2 0.01872(8) 0.03231(9) 0.01559(7) -0.00844(6) 0.00389(6) -0.00623(6)
N1 0.0104(2) 0.00964(19) 0.0149(2) 0.00046(16) 0.00502(17) -0.00080(15)
N2 0.0102(2) 0.00842(18) 0.0133(2) 0.00056(15) 0.00445(16) -0.00055(15)
N3 0.0103(2) 0.00876(19) 0.0156(2) 0.00130(16) 0.00536(17) -0.00085(15)
C1 0.0094(2) 0.0087(2) 0.0118(2) 0.00065(16) 0.00315(17) -0.00061(16)
C2 0.0122(2) 0.0115(2) 0.0173(3) 0.00060(19) 0.0072(2) 0.00020(18)
C3 0.0121(2) 0.0116(2) 0.0186(3) 0.00145(19) 0.0076(2) -0.00053(18)
C4 0.0111(2) 0.0086(2) 0.0122(2) 0.00031(17) 0.00358(18) -0.00091(17)
C5 0.0116(2) 0.0111(2) 0.0126(2) 0.00177(18) 0.00374(18) 0.00042(17)
C6 0.0183(3) 0.0123(2) 0.0187(3) 0.0044(2) 0.0066(2) -0.0007(2)
C7 0.0225(3) 0.0109(2) 0.0246(3) 0.0006(2) 0.0095(3) -0.0042(2)
C8 0.0209(3) 0.0139(3) 0.0199(3) -0.0039(2) 0.0069(2) -0.0065(2)
C9 0.0148(2) 0.0129(2) 0.0130(2) -0.00141(19) 0.0041(2) -0.00326(19)
C10 0.0128(2) 0.0157(2) 0.0117(2) 0.00077(19) 0.00218(19) 0.00111(19)
C11 0.0172(3) 0.0297(4) 0.0128(3) 0.0038(2) 0.0040(2) 0.0031(3)
C12 0.0129(3) 0.0262(3) 0.0166(3) 0.0005(2) 0.0023(2) -0.0007(2)
C13 0.0212(3) 0.0215(3) 0.0119(2) -0.0001(2) 0.0022(2) -0.0069(2)
C14 0.0367(4) 0.0212(3) 0.0180(3) 0.0020(3) 0.0052(3) 0.0117(3)
C15 0.0216(3) 0.0471(5) 0.0141(3) -0.0062(3) 0.0017(3) 0.0110(3)
C16 0.0099(2) 0.0084(2) 0.0129(2) 0.00142(17) 0.00252(18) -0.00088(16)
C17 0.0153(3) 0.0131(2) 0.0123(2) 0.00061(19) 0.00114(19) -0.00287(19)
C18 0.0211(3) 0.0132(2) 0.0180(3) -0.0033(2) 0.0062(2) -0.0051(2)
C19 0.0202(3) 0.0133(3) 0.0258(3) -0.0028(2) 0.0054(3) -0.0068(2)
C20 0.0152(3) 0.0104(2) 0.0234(3) 0.0032(2) 0.0073(2) -0.00199(19)
C21 0.0125(2) 0.0107(2) 0.0198(3) 0.00296(19) 0.0060(2) -0.00114(18)
C22 0.0110(2) 0.0121(2) 0.0146(2) 0.00169(18) 0.00036(19) -0.00079(18)
C23 0.0190(3) 0.0116(2) 0.0274(3) -0.0005(2) 0.0111(3) 0.0002(2)
C24 0.0184(3) 0.0134(3) 0.0246(3) 0.0081(2) 0.0064(2) 0.0015(2)
C25 0.0127(2) 0.0126(2) 0.0230(3) 0.0052(2) 0.0036(2) 0.00180(19)
C26 0.0153(3) 0.0137(2) 0.0231(3) -0.0044(2) 0.0066(2) -0.0045(2)
C27 0.0159(3) 0.0154(3) 0.0207(3) 0.0040(2) 0.0012(2) -0.0045(2)
C28 0.0168(3) 0.0201(3) 0.0195(3) -0.0012(2) 0.0082(2) -0.0063(2)
C29 0.0099(2) 0.0180(3) 0.0298(4) -0.0006(3) 0.0032(2) -0.0015(2)
C30 0.0164(3) 0.0218(3) 0.0165(3) 0.0002(2) -0.0002(2) -0.0055(2)

loop_
_atom_type_symbol
_atom_type_description
_atom_type_scat_dispersion_real
_atom_type_scat_dispersion_imag
_atom_type_scat_source
C C 0.0033 0.0016 'International Tables Vol C Tables 4.2.6.8 and 6.1.1.4'
H H 0.0000 0.0000 'International Tables Vol C Tables 4.2.6.8 and 6.1.1.4'
Cl Cl 0.1484 0.1585 'International Tables Vol C Tables 4.2.6.8 and 6.1.1.4'
N N 0.0061 0.0033 'International Tables Vol C Tables 4.2.6.8 and 6.1.1.4'
Ti Ti 0.2776 0.4457 'International Tables Vol C Tables 4.2.6.8 and 6.1.1.4'

loop_
_geom_angle_atom_site_label_1
_geom_angle_atom_site_label_2
_geom_angle_atom_site_label_3
_geom_angle
_geom_angle_site_symmetry_1
_geom_angle_site_symmetry_3
_geom_angle_publ_flag
N1 Ti1 Cl1 102.426(19) . . ?
N1 Ti1 Cl2 100.74(2) . . ?
Cl1 Ti1 Cl2 102.875(10) . . ?
N1 Ti1 C30 105.31(3) . . ?
Cl1 Ti1 C30 96.63(2) . . ?
Cl2 Ti1 C30 143.06(2) . . ?
N1 Ti1 C26 94.16(3) . . ?
Cl1 Ti1 C26 131.53(2) . . ?
Cl2 Ti1 C26 118.38(2) . . ?
C30 Ti1 C26 34.91(3) . . ?
N1 Ti1 C27 116.71(3) . . ?
Cl1 Ti1 C27 136.91(2) . . ?
Cl2 Ti1 C27 87.53(2) . . ?
C30 Ti1 C27 57.48(3) . . ?
C26 Ti1 C27 34.47(3) . . ?
N1 Ti1 C29 139.15(3) . . ?
Cl1 Ti1 C29 82.30(2) . . ?
Cl2 Ti1 C29 117.93(2) . . ?
C30 Ti1 C29 34.46(3) . . ?
C26 Ti1 C29 57.13(3) . . ?
C27 Ti1 C29 56.58(3) . . ?
N1 Ti1 C28 149.95(3) . . ?
Cl1 Ti1 C28 103.56(2) . . ?
Cl2 Ti1 C28 87.93(2) . . ?
C30 Ti1 C28 56.87(3) . . ?
C26 Ti1 C28 56.99(3) . . ?
C27 Ti1 C28 34.26(3) . . ?
C29 Ti1 C28 33.47(3) . . ?
C1 N1 Ti1 170.86(5) . . ?
C1 N2 C2 109.76(5) . . ?
C1 N2 C4 126.31(5) . . ?
C2 N2 C4 123.88(5) . . ?
C1 N3 C3 108.76(5) . . ?
C1 N3 C16 126.23(5) . . ?
C3 N3 C16 125.01(5) . . ?
N1 C1 N2 125.75(5) . . ?
N1 C1 N3 128.09(6) . . ?
N2 C1 N3 106.13(5) . . ?
C3 C2 N2 107.14(6) . . ?
C3 C2 H2 126.4 . . ?
N2 C2 H2 126.4 . . ?
C2 C3 N3 108.21(5) . . ?
C2 C3 H3 125.9 . . ?
N3 C3 H3 125.9 . . ?
C9 C4 C5 123.31(6) . . ?
C9 C4 N2 118.03(6) . . ?
C5 C4 N2 118.62(6) . . ?
C6 C5 C4 116.94(6) . . ?
C6 C5 C10 121.77(6) . . ?
C4 C5 C10 121.21(6) . . ?
C7 C6 C5 121.06(6) . . ?
C7 C6 H6 119.5 . . ?
C5 C6 H6 119.5 . . ?
C8 C7 C6 120.54(6) . . ?
C8 C7 H7 119.7 . . ?
C6 C7 H7 119.7 . . ?
C7 C8 C9 120.79(7) . . ?
C7 C8 H8 119.6 . . ?
C9 C8 H8 119.6 . . ?
C8 C9 C4 117.36(6) . . ?
C8 C9 C13 120.46(6) . . ?
C4 C9 C13 122.06(6) . . ?
C5 C10 C11 113.65(6) . . ?
C5 C10 C12 109.63(6) . . ?
C11 C10 C12 109.69(6) . . ?
C5 C10 H10 107.9 . . ?
C11 C10 H10 107.9 . . ?
C12 C10 H10 107.9 . . ?
C10 C11 H11A 109.5 . . ?
C10 C11 H11B 109.5 . . ?
H11A C11 H11B 109.5 . . ?
C10 C11 H11C 109.5 . . ?
H11A C11 H11C 109.5 . . ?
H11B C11 H11C 109.5 . . ?
C10 C12 H12A 109.5 . . ?
C10 C12 H12B 109.5 . . ?
H12A C12 H12B 109.5 . . ?
C10 C12 H12C 109.5 . . ?
H12A C12 H12C 109.5 . . ?
H12B C12 H12C 109.5 . . ?
C9 C13 C15 112.93(7) . . ?
C9 C13 C14 109.32(6) . . ?
C15 C13 C14 110.54(7) . . ?
C9 C13 H13 108.0 . . ?
C15 C13 H13 108.0 . . ?
C14 C13 H13 108.0 . . ?
C13 C14 H14A 109.5 . . ?
C13 C14 H14B 109.5 . . ?
H14A C14 H14B 109.5 . . ?
C13 C14 H14C 109.5 . . ?
H14A C14 H14C 109.5 . . ?
H14B C14 H14C 109.5 . . ?
C13 C15 H15A 109.5 . . ?
C13 C15 H15B 109.5 . . ?
H15A C15 H15B 109.5 . . ?
C13 C15 H15C 109.5 . . ?
H15A C15 H15C 109.5 . . ?
H15B C15 H15C 109.5 . . ?
N3 C16 C17 110.02(5) . . ?
N3 C16 C22 109.80(5) . . ?
C17 C16 C22 109.97(5) . . ?
N3 C16 C21 108.73(5) . . ?
C17 C16 C21 109.27(5) . . ?
C22 C16 C21 109.03(5) . . ?
C16 C17 C18 109.25(5) . . ?
C16 C17 H17A 109.8 . . ?
C18 C17 H17A 109.8 . . ?
C16 C17 H17B 109.8 . . ?
C18 C17 H17B 109.8 . . ?
H17A C17 H17B 108.3 . . ?
C19 C18 C23 109.33(6) . . ?
C19 C18 C17 109.76(6) . . ?
C23 C18 C17 109.40(6) . . ?
C19 C18 H18 109.4 . . ?
C23 C18 H18 109.4 . . ?
C17 C18 H18 109.4 . . ?
C20 C19 C18 109.48(6) . . ?
C20 C19 H19A 109.8 . . ?
C18 C19 H19A 109.8 . . ?
C20 C19 H19B 109.8 . . ?
C18 C19 H19B 109.8 . . ?
H19A C19 H19B 108.2 . . ?
C19 C20 C24 110.18(6) . . ?
C19 C20 C21 108.98(6) . . ?
C24 C20 C21 109.59(6) . . ?
C19 C20 H20 109.4 . . ?
C24 C20 H20 109.4 . . ?
C21 C20 H20 109.4 . . ?
C20 C21 C16 109.63(5) . . ?
C20 C21 H21A 109.7 . . ?
C16 C21 H21A 109.7 . . ?
C20 C21 H21B 109.7 . . ?
C16 C21 H21B 109.7 . . ?
H21A C21 H21B 108.2 . . ?
C16 C22 C25 109.40(5) . . ?
C16 C22 H22A 109.8 . . ?
C25 C22 H22A 109.8 . . ?
C16 C22 H22B 109.8 . . ?
C25 C22 H22B 109.8 . . ?
H22A C22 H22B 108.2 . . ?
C18 C23 C25 109.52(6) . . ?
C18 C23 H23A 109.8 . . ?
C25 C23 H23A 109.8 . . ?
C18 C23 H23B 109.8 . . ?
C25 C23 H23B 109.8 . . ?
H23A C23 H23B 108.2 . . ?
C25 C24 C20 109.00(6) . . ?
C25 C24 H24A 109.9 . . ?
C20 C24 H24A 109.9 . . ?
C25 C24 H24B 109.9 . . ?
C20 C24 H24B 109.9 . . ?
H24A C24 H24B 108.3 . . ?
C24 C25 C23 109.49(6) . . ?
C24 C25 C22 109.20(6) . . ?
C23 C25 C22 110.00(6) . . ?
C24 C25 H25 109.4 . . ?
C23 C25 H25 109.4 . . ?
C22 C25 H25 109.4 . . ?
C27 C26 C30 108.06(7) . . ?
C27 C26 Ti1 74.14(4) . . ?
C30 C26 Ti1 72.48(4) . . ?
C27 C26 H26 126.0 . . ?
C30 C26 H26 126.0 . . ?
Ti1 C26 H26 119.3 . . ?
C26 C27 C28 108.00(7) . . ?
C26 C27 Ti1 71.39(4) . . ?
C28 C27 Ti1 74.83(4) . . ?
C26 C27 H27 126.0 . . ?
C28 C27 H27 126.0 . . ?
Ti1 C27 H27 119.6 . . ?
C29 C28 C27 107.78(7) . . ?
C29 C28 Ti1 72.59(4) . . ?
C27 C28 Ti1 70.91(4) . . ?
C29 C28 H28 126.1 . . ?
C27 C28 H28 126.1 . . ?
Ti1 C28 H28 122.1 . . ?
C28 C29 C30 108.31(7) . . ?
C28 C29 Ti1 73.94(4) . . ?
C30 C29 Ti1 70.03(4) . . ?
C28 C29 H29 125.8 . . ?
C30 C29 H29 125.8 . . ?
Ti1 C29 H29 121.9 . . ?
C26 C30 C29 107.83(7) . . ?
C26 C30 Ti1 72.62(4) . . ?
C29 C30 Ti1 75.51(4) . . ?
C26 C30 H30 126.1 . . ?
C29 C30 H30 126.1 . . ?
Ti1 C30 H30 117.8 . . ?

loop_
_geom_bond_atom_site_label_1
_geom_bond_atom_site_label_2
_geom_bond_distance
_geom_bond_site_symmetry_2
_geom_bond_publ_flag
Ti1 N1 1.7761(6) . ?
Ti1 Cl1 2.3073(2) . ?
Ti1 Cl2 2.3118(2) . ?
Ti1 C30 2.3521(7) . ?
Ti1 C26 2.3540(7) . ?
Ti1 C27 2.3893(7) . ?
Ti1 C29 2.4231(7) . ?
Ti1 C28 2.4403(7) . ?
N1 C1 1.3189(8) . ?
N2 C1 1.3713(8) . ?
N2 C2 1.3858(8) . ?
N2 C4 1.4366(8) . ?
N3 C1 1.3726(8) . ?
N3 C3 1.3918(8) . ?
N3 C16 1.4966(8) . ?
C2 C3 1.3499(9) . ?
C2 H2 0.9500 . ?
C3 H3 0.9500 . ?
C4 C9 1.4034(9) . ?
C4 C5 1.4043(9) . ?
C5 C6 1.3978(9) . ?
C5 C10 1.5193(9) . ?
C6 C7 1.3926(11) . ?
C6 H6 0.9500 . ?
C7 C8 1.3856(11) . ?
C7 H7 0.9500 . ?
C8 C9 1.3982(10) . ?
C8 H8 0.9500 . ?
C9 C13 1.5222(10) . ?
C10 C11 1.5284(10) . ?
C10 C12 1.5362(10) . ?
C10 H10 1.0000 . ?
C11 H11A 0.9800 . ?
C11 H11B 0.9800 . ?
C11 H11C 0.9800 . ?
C12 H12A 0.9800 . ?
C12 H12B 0.9800 . ?
C12 H12C 0.9800 . ?
C13 C15 1.5256(12) . ?
C13 C14 1.5309(13) . ?
C13 H13 1.0000 . ?
C14 H14A 0.9800 . ?
C14 H14B 0.9800 . ?
C14 H14C 0.9800 . ?
C15 H15A 0.9800 . ?
C15 H15B 0.9800 . ?
C15 H15C 0.9800 . ?
C16 C17 1.5338(9) . ?
C16 C22 1.5341(9) . ?
C16 C21 1.5376(9) . ?
C17 C18 1.5400(10) . ?
C17 H17A 0.9900 . ?
C17 H17B 0.9900 . ?
C18 C19 1.5312(11) . ?
C18 C23 1.5347(12) . ?
C18 H18 1.0000 . ?
C19 C20 1.5300(11) . ?
C19 H19A 0.9900 . ?
C19 H19B 0.9900 . ?
C20 C24 1.5349(11) . ?
C20 C21 1.5360(9) . ?
C20 H20 1.0000 . ?
C21 H21A 0.9900 . ?
C21 H21B 0.9900 . ?
C22 C25 1.5375(10) . ?
C22 H22A 0.9900 . ?
C22 H22B 0.9900 . ?
C23 C25 1.5350(11) . ?
C23 H23A 0.9900 . ?
C23 H23B 0.9900 . ?
C24 C25 1.5349(10) . ?
C24 H24A 0.9900 . ?
C24 H24B 0.9900 . ?
C25 H25 1.0000 . ?
C26 C27 1.4056(11) . ?
C26 C30 1.4115(11) . ?
C26 H26 0.9500 . ?
C27 C28 1.4232(11) . ?
C27 H27 0.9500 . ?
C28 C29 1.4003(12) . ?
C28 H28 0.9500 . ?
C29 C30 1.4162(12) . ?
C29 H29 0.9500 . ?
C30 H30 0.9500 . ?

loop_
_geom_torsion_atom_site_label_1
_geom_torsion_atom_site_label_2
_geom_torsion_atom_site_label_3
_geom_torsion_atom_site_label_4
_geom_torsion
_geom_torsion_site_symmetry_1
_geom_torsion_site_symmetry_2
_geom_torsion_site_symmetry_3
_geom_torsion_site_symmetry_4
_geom_torsion_publ_flag
C2 N2 C1 N1 -178.67(6) . . . . ?
C4 N2 C1 N1 3.77(11) . . . . ?
C2 N2 C1 N3 -0.24(7) . . . . ?
C4 N2 C1 N3 -177.80(6) . . . . ?
C3 N3 C1 N1 178.43(7) . . . . ?
C16 N3 C1 N1 -0.93(11) . . . . ?
C3 N3 C1 N2 0.04(7) . . . . ?
C16 N3 C1 N2 -179.32(6) . . . . ?
C1 N2 C2 C3 0.35(8) . . . . ?
C4 N2 C2 C3 177.98(6) . . . . ?
N2 C2 C3 N3 -0.31(8) . . . . ?
C1 N3 C3 C2 0.17(8) . . . . ?
C16 N3 C3 C2 179.54(6) . . . . ?
C1 N2 C4 C9 102.01(8) . . . . ?
C2 N2 C4 C9 -75.22(8) . . . . ?
C1 N2 C4 C5 -80.37(8) . . . . ?
C2 N2 C4 C5 102.40(8) . . . . ?
C9 C4 C5 C6 0.17(10) . . . . ?
N2 C4 C5 C6 -177.31(6) . . . . ?
C9 C4 C5 C10 176.87(6) . . . . ?
N2 C4 C5 C10 -0.61(9) . . . . ?
C4 C5 C6 C7 0.33(10) . . . . ?
C10 C5 C6 C7 -176.35(7) . . . . ?
C5 C6 C7 C8 -0.45(12) . . . . ?
C6 C7 C8 C9 0.06(12) . . . . ?
C7 C8 C9 C4 0.42(11) . . . . ?
C7 C8 C9 C13 -175.71(7) . . . . ?
C5 C4 C9 C8 -0.55(10) . . . . ?
N2 C4 C9 C8 176.96(6) . . . . ?
C5 C4 C9 C13 175.52(6) . . . . ?
N2 C4 C9 C13 -6.98(10) . . . . ?
C6 C5 C10 C11 -26.72(9) . . . . ?
C4 C5 C10 C11 156.74(6) . . . . ?
C6 C5 C10 C12 96.42(8) . . . . ?
C4 C5 C10 C12 -80.12(8) . . . . ?
C8 C9 C13 C15 -38.27(10) . . . . ?
C4 C9 C13 C15 145.79(7) . . . . ?
C8 C9 C13 C14 85.23(9) . . . . ?
C4 C9 C13 C14 -90.71(8) . . . . ?
C1 N3 C16 C17 63.05(8) . . . . ?
C3 N3 C16 C17 -116.21(7) . . . . ?
C1 N3 C16 C22 -58.11(8) . . . . ?
C3 N3 C16 C22 122.62(7) . . . . ?
C1 N3 C16 C21 -177.32(6) . . . . ?
C3 N3 C16 C21 3.42(9) . . . . ?
N3 C16 C17 C18 178.84(5) . . . . ?
C22 C16 C17 C18 -60.10(7) . . . . ?
C21 C16 C17 C18 59.54(7) . . . . ?
C16 C17 C18 C19 -59.73(8) . . . . ?
C16 C17 C18 C23 60.22(7) . . . . ?
C23 C18 C19 C20 -59.70(8) . . . . ?
C17 C18 C19 C20 60.30(8) . . . . ?
C18 C19 C20 C24 59.82(8) . . . . ?
C18 C19 C20 C21 -60.46(8) . . . . ?
C19 C20 C21 C16 60.66(7) . . . . ?
C24 C20 C21 C16 -59.98(7) . . . . ?
N3 C16 C21 C20 179.50(5) . . . . ?
C17 C16 C21 C20 -60.41(7) . . . . ?
C22 C16 C21 C20 59.81(7) . . . . ?
N3 C16 C22 C25 -179.43(5) . . . . ?
C17 C16 C22 C25 59.38(7) . . . . ?
C21 C16 C22 C25 -60.41(7) . . . . ?
C19 C18 C23 C25 60.23(7) . . . . ?
C17 C18 C23 C25 -59.99(7) . . . . ?
C19 C20 C24 C25 -59.66(8) . . . . ?
C21 C20 C24 C25 60.25(8) . . . . ?
C20 C24 C25 C23 59.74(8) . . . . ?
C20 C24 C25 C22 -60.75(8) . . . . ?
C18 C23 C25 C24 -60.45(7) . . . . ?
C18 C23 C25 C22 59.55(7) . . . . ?
C16 C22 C25 C24 61.17(7) . . . . ?
C16 C22 C25 C23 -59.01(7) . . . . ?
C30 C26 C27 C28 1.39(8) . . . . ?
Ti1 C26 C27 C28 66.45(5) . . . . ?
C30 C26 C27 Ti1 -65.05(5) . . . . ?
C26 C27 C28 C29 -0.49(8) . . . . ?
Ti1 C27 C28 C29 63.68(5) . . . . ?
C26 C27 C28 Ti1 -64.17(5) . . . . ?
C27 C28 C29 C30 -0.59(8) . . . . ?
Ti1 C28 C29 C30 61.99(5) . . . . ?
C27 C28 C29 Ti1 -62.58(5) . . . . ?
C27 C26 C30 C29 -1.76(8) . . . . ?
Ti1 C26 C30 C29 -67.91(5) . . . . ?
C27 C26 C30 Ti1 66.15(5) . . . . ?
C28 C29 C30 C26 1.46(8) . . . . ?
Ti1 C29 C30 C26 65.97(5) . . . . ?
C28 C29 C30 Ti1 -64.51(5) . . . . ?
